data_7209097
loop_
_publ_author_name
'Yadav, Vitthal N.'
'G\"orbitz, Carl Henrik'

_publ_section_title
;
 A supramolecular 2&#x2009;:&#x2009;1 guanidinium--carboxylate based
 building block for generation of water channels and clusters in organic
 materials
;
_journal_issue 3
_journal_name_full CrystEngComm
_journal_page_first 439
_journal_paper_doi 10.1039/c2ce26572a
_journal_volume 15
_journal_year 2013
_chemical_formula_moiety 'C6 H3 N O2 .C7 H14 N3. H4 O4.708'
_chemical_formula_sum 'C13 H21 N4 O6.708'
_chemical_formula_weight 340.70
_chemical_name_systematic
;
2,2'-Bipyridine-5,5'-dicarboxylate.Bis(1,3,4,6,7,8-Hexahydro-2H-pyrimido[1,2-a]
pyrimidinium)
;
_space_group_IT_number 53
_symmetry_cell_setting orthorhombic
_symmetry_space_group_name_Hall '-P 2ac 2'
_symmetry_space_group_name_H-M 'P m n a'
_atom_sites_solution_hydrogens geom
_atom_sites_solution_primary direct
_atom_sites_solution_secondary difmap
_audit_creation_method SHELXL-97
_audit_update_record
;
2012-08-13 # Formatted by publCIF
;
_cell_angle_alpha 90.00
_cell_angle_beta 90.00
_cell_angle_gamma 90.00
_cell_formula_units_Z 8
_cell_length_a 32.122(17)
_cell_length_b 15.681(8)
_cell_length_c 7.105(4)
_cell_measurement_reflns_used 2165
_cell_measurement_temperature 105(2)
_cell_measurement_theta_max 20.3
_cell_measurement_theta_min 2.5
_cell_volume 3579(3)
_computing_cell_refinement 'SAINT-Plus (Bruker,2007)'
_computing_data_collection APEX2(Bruker2007)
_computing_data_reduction 'SAINT-Plus (Bruker,2007)'
_computing_molecular_graphics 'SHELXTL (Sheldrick, 2008)'
_computing_publication_material 'SHELXTL (Sheldrick, 2008)'
_computing_structure_refinement 'SHELXL-97 (Sheldrick, 2008)'
_computing_structure_solution 'SHELXS-97 (Sheldrick, 2008)'
_diffrn_ambient_temperature 105(2)
_diffrn_detector_area_resol_mean 8.3
_diffrn_measured_fraction_theta_full 0.990
_diffrn_measured_fraction_theta_max 0.990
_diffrn_measurement_device_type 'Bruker APEX-II CCD'
_diffrn_measurement_method '\f and \w scans'
_diffrn_radiation_monochromator graphite
_diffrn_radiation_source 'fine-focus sealed tube'
_diffrn_radiation_type MoK\a
_diffrn_radiation_wavelength 0.71073
_diffrn_reflns_av_R_equivalents 0.1028
_diffrn_reflns_av_sigmaI/netI 0.0568
_diffrn_reflns_limit_h_max 37
_diffrn_reflns_limit_h_min -37
_diffrn_reflns_limit_k_max 18
_diffrn_reflns_limit_k_min -18
_diffrn_reflns_limit_l_max 8
_diffrn_reflns_limit_l_min -8
_diffrn_reflns_number 24063
_diffrn_reflns_theta_full 24.96
_diffrn_reflns_theta_max 24.96
_diffrn_reflns_theta_min 1.81
_exptl_absorpt_coefficient_mu 0.103
_exptl_absorpt_correction_T_max 0.998
_exptl_absorpt_correction_T_min 0.989
_exptl_absorpt_correction_type multi-scan
_exptl_absorpt_process_details '(SADABS; Bruker, 2007)'
_exptl_crystal_colour colourless
_exptl_crystal_density_diffrn 1.265
_exptl_crystal_density_method 'not measured'
_exptl_crystal_description blocks
_exptl_crystal_F_000 1445.6
_exptl_crystal_size_max 0.50
_exptl_crystal_size_mid 0.09
_exptl_crystal_size_min 0.02
_refine_diff_density_max 0.315
_refine_diff_density_min -0.210
_refine_diff_density_rms 0.061
_refine_ls_extinction_coef 0.0025(7)
_refine_ls_extinction_expression Fc^*^=kFc[1+0.001xFc^2^\l^3^/sin(2\q)]^-1/4^
_refine_ls_extinction_method SHELXL
_refine_ls_goodness_of_fit_ref 1.008
_refine_ls_hydrogen_treatment mixed
_refine_ls_matrix_type full
_refine_ls_number_parameters 281
_refine_ls_number_reflns 3187
_refine_ls_number_restraints 99
_refine_ls_restrained_S_all 1.007
_refine_ls_R_factor_all 0.1259
_refine_ls_R_factor_gt 0.0632
_refine_ls_shift/su_max 0.001
_refine_ls_shift/su_mean 0.000
_refine_ls_structure_factor_coef Fsqd
_refine_ls_weighting_details 'calc w=1/[\s^2^(Fo^2^)+(0.1024P)^2^+1.2000P] where P=(Fo^2^+2Fc^2^)/3'
_refine_ls_weighting_scheme calc
_refine_ls_wR_factor_gt 0.1614
_refine_ls_wR_factor_ref 0.1995
_reflns_number_gt 1751
_reflns_number_total 3217
_reflns_threshold_expression >2sigma(I)
_cod_data_source_file c2ce26572a.txt
_cod_data_source_block vny1604
_cod_database_code 7209097

loop_
_symmetry_equiv_pos_as_xyz
'x, y, z'
'-x+1/2, -y, z+1/2'
'-x+1/2, y, -z+1/2'
'x, -y, -z'
'-x, -y, -z'
'x-1/2, y, -z-1/2'
'x-1/2, -y, z-1/2'
'-x, y, z'

loop_
_atom_site_label
_atom_site_type_symbol
_atom_site_fract_x
_atom_site_fract_y
_atom_site_fract_z
_atom_site_U_iso_or_equiv
_atom_site_adp_type
_atom_site_occupancy
_atom_site_symmetry_multiplicity
_atom_site_calc_flag
_atom_site_refinement_flags
_atom_site_disorder_assembly
_atom_site_disorder_group
O1A O 0.32699(7) 0.57049(14) -0.0120(3) 0.0426(6) Uani 1 1 d . . .
C1A C 0.34498(14) 0.5000 0.0000 0.0345(11) Uani 1 2 d S . .
C2A C 0.39195(14) 0.5000 0.0000 0.0342(11) Uani 1 2 d S . .
C3A C 0.41434(10) 0.4277(2) 0.0506(4) 0.0380(8) Uani 1 1 d . . .
H3A H 0.3998 0.3773 0.0844 0.046 Uiso 1 1 calc R A 1
N4A N 0.45676(9) 0.42760(18) 0.0528(4) 0.0344(7) Uani 0.50 1 d P B 1
C4A C 0.45676(9) 0.42760(18) 0.0528(4) 0.0344(7) Uani 0.50 1 d P B 2
H4A H 0.4718 0.3783 0.0902 0.041 Uiso 0.50 1 calc PR B 2
C5A C 0.47699(13) 0.5000 0.0000 0.0297(9) Uani 1 2 d S . .
C6B1 C 0.21908(11) 0.5000 0.0000 0.0368(11) Uani 0.50 2 d SPD . 1
N1B N 0.24046(13) 0.5710(2) 0.0339(13) 0.036(2) Uani 0.50 1 d PD . 1
H1B H 0.2678 0.5681 0.0366 0.044 Uiso 0.50 1 calc PR . 1
C2B1 C 0.2207(2) 0.6529(3) 0.0667(10) 0.0488(14) Uani 0.50 1 d PD . 1
H2B1 H 0.2393 0.6995 0.0243 0.059 Uiso 0.50 1 calc PR . 1
H2B2 H 0.2153 0.6605 0.2028 0.059 Uiso 0.50 1 calc PR . 1
C3B1 C 0.1802(2) 0.6557(4) -0.0416(10) 0.056(2) Uani 0.50 1 d PD . 1
H3B1 H 0.1652 0.7092 -0.0128 0.068 Uiso 0.50 1 calc PR . 1
H3B2 H 0.1860 0.6542 -0.1785 0.068 Uiso 0.50 1 calc PR . 1
C4B1 C 0.15388(16) 0.5800(3) 0.013(4) 0.0544(15) Uani 0.50 1 d PD . 1
H4B1 H 0.1438 0.5876 0.1438 0.065 Uiso 0.50 1 calc PR . 1
H4B2 H 0.1293 0.5770 -0.0705 0.065 Uiso 0.50 1 calc PR . 1
N5B1 N 0.17737(10) 0.5000 0.0000 0.0445(10) Uani 0.50 2 d SPD . 1
C6B2 C 0.21908(11) 0.5000 0.0000 0.0368(11) Uani 0.50 2 d SPD . 2
N1B1 N 0.23983(13) 0.5725(2) -0.0277(13) 0.036(2) Uani 0.50 1 d PD . 2
H1B1 H 0.2672 0.5715 -0.0229 0.044 Uiso 0.50 1 calc PR . 2
C2B2 C 0.2191(2) 0.6530(3) -0.0654(10) 0.0488(14) Uani 0.50 1 d PD . 2
H2B3 H 0.2135 0.6584 -0.2018 0.059 Uiso 0.50 1 calc PR . 2
H2B4 H 0.2373 0.7009 -0.0267 0.059 Uiso 0.50 1 calc PR . 2
C3B2 C 0.1788(2) 0.6561(4) 0.0429(10) 0.056(2) Uani 0.50 1 d PD . 2
H3B3 H 0.1847 0.6576 0.1796 0.068 Uiso 0.50 1 calc PR . 2
H3B4 H 0.1632 0.7084 0.0093 0.068 Uiso 0.50 1 calc PR . 2
C4B2 C 0.15300(15) 0.5788(3) -0.003(4) 0.0544(15) Uani 0.50 1 d PD . 2
H4B3 H 0.1300 0.5741 0.0893 0.065 Uiso 0.50 1 calc PR . 2
H4B4 H 0.1405 0.5861 -0.1293 0.065 Uiso 0.50 1 calc PR . 2
N5B2 N 0.17737(10) 0.5000 0.0000 0.0445(10) Uani 0.50 2 d SPD . 2
O1C O 0.03462(7) 0.84239(13) 0.2096(3) 0.0432(6) Uani 1 1 d . C 2
C1C C 0.0000 0.8054(3) 0.1907(6) 0.0360(11) Uani 1 2 d S . 2
C2C C 0.0000 0.7129(3) 0.1405(6) 0.0361(11) Uani 1 2 d S . 2
C3C C 0.03693(12) 0.6681(2) 0.1129(4) 0.0413(9) Uani 1 1 d . D 2
H3C H 0.0627 0.6964 0.1329 0.050 Uiso 1 1 calc R D 2
N4C N 0.03707(10) 0.58514(17) 0.0581(4) 0.0384(8) Uani 0.50 1 d P E 1
C4C C 0.03707(10) 0.58514(17) 0.0581(4) 0.0384(8) Uani 0.50 1 d P D 2
H4C H 0.0626 0.5557 0.0393 0.046 Uiso 0.50 1 calc PR D 2
C5C C 0.0000 0.5448(3) 0.0305(6) 0.0342(11) Uani 1 2 d S . .
C6D1 C 0.5000 0.0626(4) 0.2258(16) 0.036(3) Uani 0.331(11) 2 d SPD . 1
N1D N 0.53422(14) 0.0211(4) 0.2809(18) 0.039(2) Uiso 0.331(11) 1 d PD . 1
H1D H 0.5326 -0.0337 0.3069 0.046 Uiso 0.331(11) 1 calc PR . 1
C2D1 C 0.57407(18) 0.0639(6) 0.2989(17) 0.047(3) Uiso 0.331(11) 1 d PD . 1
H2D1 H 0.5970 0.0233 0.2736 0.056 Uiso 0.331(11) 1 calc PR . 1
H2D2 H 0.5774 0.0862 0.4283 0.056 Uiso 0.331(11) 1 calc PR . 1
C3D1 C 0.5756(2) 0.1366(5) 0.1588(16) 0.044(3) Uiso 0.331(11) 1 d PD . 1
H3D1 H 0.6017 0.1691 0.1759 0.053 Uiso 0.331(11) 1 calc PR . 1
H3D2 H 0.5753 0.1133 0.0293 0.053 Uiso 0.331(11) 1 calc PR . 1
C4D1 C 0.53883(15) 0.1954(4) 0.185(3) 0.038(2) Uiso 0.331(11) 1 d PD . 1
H4D1 H 0.5437 0.2320 0.2964 0.045 Uiso 0.331(11) 1 calc PR . 1
H4D2 H 0.5362 0.2329 0.0736 0.045 Uiso 0.331(11) 1 calc PR . 1
N5D1 N 0.5000 0.1477(3) 0.2108(17) 0.035(2) Uani 0.331(11) 2 d SPD . 1
C6D2 C 0.5000 0.0626(4) 0.2258(16) 0.036(3) Uani 0.331(11) 2 d SPD . 2
N1D2 N 0.53609(15) 0.0197(4) 0.223(2) 0.039(2) Uiso 0.331(11) 1 d PD . 2
H1D2 H 0.5355 -0.0355 0.2448 0.046 Uiso 0.331(11) 1 calc PR . 2
C2D2 C 0.57596(18) 0.0593(5) 0.185(2) 0.047(3) Uiso 0.331(11) 1 d PD . 2
H2D3 H 0.5811 0.0608 0.0477 0.056 Uiso 0.331(11) 1 calc PR . 2
H2D4 H 0.5985 0.0258 0.2449 0.056 Uiso 0.331(11) 1 calc PR . 2
C3D2 C 0.5757(2) 0.1492(5) 0.2631(18) 0.044(3) Uiso 0.331(11) 1 d PD . 2
H3D3 H 0.5745 0.1473 0.4023 0.053 Uiso 0.331(11) 1 calc PR . 2
H3D4 H 0.6016 0.1791 0.2260 0.053 Uiso 0.331(11) 1 calc PR . 2
C4D2 C 0.53836(17) 0.1970(5) 0.188(3) 0.038(2) Uiso 0.331(11) 1 d PD . 2
H4D3 H 0.5356 0.2519 0.2559 0.045 Uiso 0.331(11) 1 calc PR . 2
H4D4 H 0.5427 0.2098 0.0531 0.045 Uiso 0.331(11) 1 calc PR . 2
N5D2 N 0.5000 0.1477(3) 0.2108(17) 0.035(2) Uani 0.331(11) 2 d SPD . 2
C6E C 0.4942(3) 0.0652(9) 0.253(4) 0.027(3) Uiso 0.169(11) 1 d PD . 3
N1E N 0.5311(4) 0.0274(7) 0.228(4) 0.027(3) Uiso 0.169(11) 1 d PD . 3
H1E H 0.5327 -0.0284 0.2387 0.033 Uiso 0.169(11) 1 calc PR . 3
C2E C 0.5686(4) 0.0747(9) 0.183(3) 0.027(3) Uiso 0.169(11) 1 d PD . 3
H2E1 H 0.5732 0.0747 0.0449 0.033 Uiso 0.169(11) 1 calc PR . 3
H2E2 H 0.5930 0.0475 0.2433 0.033 Uiso 0.169(11) 1 calc PR . 3
C3E C 0.5640(5) 0.1654(9) 0.253(3) 0.027(3) Uiso 0.169(11) 1 d PD . 3
H3E1 H 0.5635 0.1656 0.3922 0.033 Uiso 0.169(11) 1 calc PR . 3
H3E2 H 0.5881 0.1997 0.2110 0.033 Uiso 0.169(11) 1 calc PR . 3
C4E C 0.5243(6) 0.2046(7) 0.179(3) 0.027(3) Uiso 0.169(11) 1 d PD . 3
H4E1 H 0.5186 0.2582 0.2474 0.033 Uiso 0.169(11) 1 calc PR . 3
H4E2 H 0.5279 0.2187 0.0439 0.033 Uiso 0.169(11) 1 calc PR . 3
N5E N 0.4888(5) 0.1466(8) 0.200(4) 0.027(3) Uiso 0.169(11) 1 d PD . 3
N7E N 0.4611(3) 0.0134(7) 0.266(3) 0.027(3) Uiso 0.169(11) 1 d PD . 3
H7E H 0.4649 -0.0420 0.2572 0.033 Uiso 0.169(11) 1 calc PR . 3
C8E C 0.4194(4) 0.0461(10) 0.296(3) 0.027(3) Uiso 0.169(11) 1 d PD . 3
H8E1 H 0.4157 0.0629 0.4289 0.033 Uiso 0.169(11) 1 calc PR . 3
H8E2 H 0.3986 0.0015 0.2655 0.033 Uiso 0.169(11) 1 calc PR . 3
C9E C 0.4132(5) 0.1226(11) 0.169(3) 0.027(3) Uiso 0.169(11) 1 d PD . 3
H9E1 H 0.4128 0.1037 0.0357 0.033 Uiso 0.169(11) 1 calc PR . 3
H9E2 H 0.3860 0.1496 0.1969 0.033 Uiso 0.169(11) 1 calc PR . 3
C10E C 0.4476(6) 0.1866(8) 0.197(3) 0.027(3) Uiso 0.169(11) 1 d PD . 3
H101 H 0.4467 0.2290 0.0935 0.033 Uiso 0.169(11) 1 calc PR . 3
H102 H 0.4430 0.2173 0.3167 0.033 Uiso 0.169(11) 1 calc PR . 3
O1W O 0.34165(11) 0.74181(19) -0.0122(6) 0.0861(11) Uani 1 1 d D . .
H11W H 0.3375(17) 0.6870(13) -0.003(8) 0.129 Uiso 1 1 d D . .
H12W H 0.3186(10) 0.765(3) -0.028(9) 0.129 Uiso 1 1 d D . .
O2W O 0.11888(10) 0.8158(2) 0.2206(6) 0.0892(11) Uani 1 1 d D . .
H21W H 0.0927(6) 0.825(3) 0.220(9) 0.134 Uiso 1 1 d D . .
H22W H 0.1314(14) 0.863(2) 0.205(9) 0.134 Uiso 1 1 d D . .
O3W O 0.17606(13) 0.9144(2) 0.0391(6) 0.1153(14) Uani 1 1 d . . .
O4W O 0.29162(9) 0.8535(2) -0.2028(6) 0.1030(13) Uani 1 1 d . . .
O5W O 0.2118(4) 0.9602(8) 0.3435(16) 0.100 Uiso 0.372(8) 1 d P . .
O6W O 0.2347(9) 0.8642(19) 0.304(4) 0.080 Uiso 0.101(6) 1 d P . .
O7W O 0.2318(5) 0.9292(10) 0.400(2) 0.080 Uiso 0.237(8) 1 d P . .

loop_
_atom_site_aniso_label
_atom_site_aniso_U_11
_atom_site_aniso_U_22
_atom_site_aniso_U_33
_atom_site_aniso_U_23
_atom_site_aniso_U_13
_atom_site_aniso_U_12
O1A 0.0352(13) 0.0388(14) 0.0538(15) -0.0006(11) -0.0014(11) 0.0000(11)
C1A 0.037(3) 0.034(3) 0.032(2) -0.002(2) 0.000 0.000
C2A 0.034(3) 0.040(3) 0.028(2) -0.002(2) 0.000 0.000
C3A 0.036(2) 0.042(2) 0.0363(19) -0.0008(14) 0.0013(14) -0.0003(17)
N4A 0.0346(17) 0.0339(16) 0.0348(17) -0.0004(12) -0.0008(12) 0.0017(14)
C4A 0.0346(17) 0.0339(16) 0.0348(17) -0.0004(12) -0.0008(12) 0.0017(14)
C5A 0.036(2) 0.029(2) 0.025(2) -0.0009(19) 0.000 0.000
C6B1 0.036(3) 0.049(3) 0.026(2) 0.002(2) 0.000 0.000
N1B 0.0376(18) 0.0428(18) 0.028(6) 0.0032(18) 0.0032(18) 0.0023(15)
C2B1 0.057(3) 0.047(3) 0.043(3) 0.003(3) -0.001(4) 0.011(3)
C3B1 0.064(3) 0.065(3) 0.040(6) -0.004(3) -0.001(4) 0.023(3)
C4B1 0.040(2) 0.082(3) 0.042(3) 0.002(2) 0.0006(18) 0.018(2)
N5B1 0.035(2) 0.063(3) 0.036(2) 0.002(2) 0.000 0.000
C6B2 0.036(3) 0.049(3) 0.026(2) 0.002(2) 0.000 0.000
N1B1 0.0376(18) 0.0428(18) 0.028(6) 0.0032(18) 0.0032(18) 0.0023(15)
C2B2 0.057(3) 0.047(3) 0.043(3) 0.003(3) -0.001(4) 0.011(3)
C3B2 0.064(3) 0.065(3) 0.040(6) -0.004(3) -0.001(4) 0.023(3)
C4B2 0.040(2) 0.082(3) 0.042(3) 0.002(2) 0.0006(18) 0.018(2)
N5B2 0.035(2) 0.063(3) 0.036(2) 0.002(2) 0.000 0.000
O1C 0.0510(16) 0.0295(12) 0.0490(14) -0.0023(10) -0.0073(12) -0.0001(11)
C1C 0.053(3) 0.031(3) 0.025(2) 0.0034(19) 0.000 0.000
C2C 0.060(3) 0.025(2) 0.023(2) 0.0022(18) 0.000 0.000
C3C 0.058(2) 0.0287(18) 0.0369(18) -0.0015(14) -0.0009(17) 0.0013(17)
N4C 0.052(2) 0.0290(16) 0.0346(17) -0.0006(12) -0.0003(14) -0.0009(15)
C4C 0.052(2) 0.0290(16) 0.0346(17) -0.0006(12) -0.0003(14) -0.0009(15)
C5C 0.047(3) 0.030(2) 0.026(2) 0.0019(18) 0.000 0.000
C6D1 0.063(6) 0.031(4) 0.015(5) -0.007(3) 0.000 0.000
N5D1 0.046(4) 0.022(4) 0.038(4) 0.000(2) 0.000 0.000
C6D2 0.063(6) 0.031(4) 0.015(5) -0.007(3) 0.000 0.000
N5D2 0.046(4) 0.022(4) 0.038(4) 0.000(2) 0.000 0.000
O1W 0.089(2) 0.0515(19) 0.118(3) 0.001(2) -0.030(2) -0.0157(18)
O2W 0.060(2) 0.082(2) 0.126(3) 0.023(2) -0.019(2) 0.0127(18)
O3W 0.111(3) 0.060(2) 0.175(4) 0.002(2) 0.002(3) -0.021(2)
O4W 0.051(2) 0.082(2) 0.177(4) -0.002(2) -0.018(2) 0.0167(17)

loop_
_atom_type_symbol
_atom_type_description
_atom_type_scat_dispersion_real
_atom_type_scat_dispersion_imag
_atom_type_scat_source
C C 0.0033 0.0016 'International Tables Vol C Tables 4.2.6.8 and 6.1.1.4'
H H 0.0000 0.0000 'International Tables Vol C Tables 4.2.6.8 and 6.1.1.4'
N N 0.0061 0.0033 'International Tables Vol C Tables 4.2.6.8 and 6.1.1.4'
O O 0.0106 0.0060 'International Tables Vol C Tables 4.2.6.8 and 6.1.1.4'

loop_
_geom_angle_atom_site_label_1
_geom_angle_atom_site_label_2
_geom_angle_atom_site_label_3
_geom_angle
_geom_angle_site_symmetry_1
_geom_angle_site_symmetry_3
O1A C1A O1A 124.9(4) 4_565 .
O1A C1A C2A 117.5(2) 4_565 .
O1A C1A C2A 117.5(2) . .
C3A C2A C3A 117.7(4) 4_565 .
C3A C2A C1A 121.2(2) 4_565 .
C3A C2A C1A 121.2(2) . .
N4A C3A C2A 121.5(3) . .
N4A C3A H3A 119.3 . .
C2A C3A H3A 119.3 . .
C5A N4A C3A 118.2(3) . .
N4A C5A C4A 123.0(4) . 4_565
N4A C5A N4A 123.0(4) . 4_565
C4A C5A N4A 0.0(3) 4_565 4_565
N4A C5A C5A 118.5(2) . 5_665
C4A C5A C5A 118.5(2) 4_565 5_665
N4A C5A C5A 118.5(2) 4_565 5_665
N1B C6B1 N1B 117.8(5) . 4_565
N1B C6B1 N5B1 121.1(2) . .
N1B C6B1 N5B1 121.1(2) 4_565 .
C6B1 N1B C2B1 123.0(4) . .
C6B1 N1B H1B 118.5 . .
C2B1 N1B H1B 118.5 . .
N1B C2B1 C3B1 108.7(4) . .
N1B C2B1 H2B1 110.0 . .
C3B1 C2B1 H2B1 110.0 . .
N1B C2B1 H2B2 110.0 . .
C3B1 C2B1 H2B2 110.0 . .
H2B1 C2B1 H2B2 108.3 . .
C4B1 C3B1 C2B1 109.2(7) . .
C4B1 C3B1 H3B1 109.8 . .
C2B1 C3B1 H3B1 109.8 . .
C4B1 C3B1 H3B2 109.8 . .
C2B1 C3B1 H3B2 109.8 . .
H3B1 C3B1 H3B2 108.3 . .
N5B1 C4B1 C3B1 111.6(5) . .
N5B1 C4B1 H4B1 109.3 . .
C3B1 C4B1 H4B1 109.3 . .
N5B1 C4B1 H4B2 109.3 . .
C3B1 C4B1 H4B2 109.3 . .
H4B1 C4B1 H4B2 108.0 . .
C6B1 N5B1 C4B1 120.9(3) . 4_565
C6B1 N5B1 C4B1 120.9(3) . .
C4B1 N5B1 C4B1 118.1(5) 4_565 .
C2B2 N1B1 H1B1 118.7 . .
N1B1 C2B2 C3B2 109.1(4) . .
N1B1 C2B2 H2B3 109.9 . .
C3B2 C2B2 H2B3 109.9 . .
N1B1 C2B2 H2B4 109.9 . .
C3B2 C2B2 H2B4 109.9 . .
H2B3 C2B2 H2B4 108.3 . .
C4B2 C3B2 C2B2 109.7(7) . .
C4B2 C3B2 H3B3 109.7 . .
C2B2 C3B2 H3B3 109.7 . .
C4B2 C3B2 H3B4 109.7 . .
C2B2 C3B2 H3B4 109.7 . .
H3B3 C3B2 H3B4 108.2 . .
C3B2 C4B2 H4B3 109.1 . .
C3B2 C4B2 H4B4 109.1 . .
H4B3 C4B2 H4B4 107.8 . .
O1C C1C O1C 123.6(4) . 8
O1C C1C C2C 118.2(2) . .
O1C C1C C2C 118.2(2) 8 .
C3C C2C C3C 116.9(4) 8 .
C3C C2C C1C 121.5(2) 8 .
C3C C2C C1C 121.5(2) . .
C2C C3C H3C 119.1 . .
N4C C5C C4C 121.8(4) . 8
N4C C5C N4C 121.8(4) . 8
C4C C5C N4C 0.0(2) 8 8
N4C C5C C5C 119.1(2) . 5_565
C4C C5C C5C 119.1(2) 8 5_565
N4C C5C C5C 119.1(2) 8 5_565
N1D C6D1 N1D 110.7(7) 8_655 .
N1D C6D1 N5D1 120.6(4) 8_655 .
N1D C6D1 N5D1 120.6(4) . .
C6D1 N1D C2D1 121.7(4) . .
C6D1 N1D H1D 119.1 . .
C2D1 N1D H1D 119.1 . .
N1D C2D1 C3D1 108.6(4) . .
N1D C2D1 H2D1 110.0 . .
C3D1 C2D1 H2D1 110.0 . .
N1D C2D1 H2D2 110.0 . .
C3D1 C2D1 H2D2 110.0 . .
H2D1 C2D1 H2D2 108.4 . .
C4D1 C3D1 C2D1 110.7(6) . .
C4D1 C3D1 H3D1 109.5 . .
C2D1 C3D1 H3D1 109.5 . .
C4D1 C3D1 H3D2 109.5 . .
C2D1 C3D1 H3D2 109.5 . .
H3D1 C3D1 H3D2 108.1 . .
N5D1 C4D1 C3D1 111.7(4) . .
N5D1 C4D1 H4D1 109.3 . .
C3D1 C4D1 H4D1 109.3 . .
N5D1 C4D1 H4D2 109.3 . .
C3D1 C4D1 H4D2 109.3 . .
H4D1 C4D1 H4D2 108.0 . .
C6D1 N5D1 C4D1 121.2(3) . .
C6D1 N5D1 C4D1 121.2(3) . 8_655
C4D1 N5D1 C4D1 116.7(6) . 8_655
C2D2 N1D2 H1D2 118.2 . .
N1D2 C2D2 C3D2 109.0(4) . .
N1D2 C2D2 H2D3 109.9 . .
C3D2 C2D2 H2D3 109.9 . .
N1D2 C2D2 H2D4 109.9 . .
C3D2 C2D2 H2D4 109.9 . .
H2D3 C2D2 H2D4 108.3 . .
C4D2 C3D2 C2D2 109.7(6) . .
C4D2 C3D2 H3D3 109.7 . .
C2D2 C3D2 H3D3 109.7 . .
C4D2 C3D2 H3D4 109.7 . .
C2D2 C3D2 H3D4 109.7 . .
H3D3 C3D2 H3D4 108.2 . .
C3D2 C4D2 H4D3 109.3 . .
C3D2 C4D2 H4D4 109.3 . .
H4D3 C4D2 H4D4 108.0 . .
N1E C6E N5E 120.0(5) . .
N1E C6E N7E 116.3(9) . .
N5E C6E N7E 119.7(5) . .
C6E N1E C2E 122.6(5) . .
C6E N1E H1E 118.7 . .
C2E N1E H1E 118.7 . .
N1E C2E C3E 109.0(5) . .
N1E C2E H2E1 109.9 . .
C3E C2E H2E1 109.9 . .
N1E C2E H2E2 109.9 . .
C3E C2E H2E2 109.9 . .
H2E1 C2E H2E2 108.3 . .
C4E C3E C2E 110.5(6) . .
C4E C3E H3E1 109.5 . .
C2E C3E H3E1 109.5 . .
C4E C3E H3E2 109.5 . .
C2E C3E H3E2 109.5 . .
H3E1 C3E H3E2 108.1 . .
N5E C4E C3E 111.6(5) . .
N5E C4E H4E1 109.3 . .
C3E C4E H4E1 109.3 . .
N5E C4E H4E2 109.3 . .
C3E C4E H4E2 109.3 . .
H4E1 C4E H4E2 108.0 . .
C6E N5E C10E 122.0(5) . .
C6E N5E C4E 121.2(5) . .
C10E N5E C4E 115.8(7) . .
C6E N7E C8E 121.9(5) . .
C6E N7E H7E 119.1 . .
C8E N7E H7E 119.1 . .
N7E C8E C9E 108.4(5) . .
N7E C8E H8E1 110.0 . .
C9E C8E H8E1 110.0 . .
N7E C8E H8E2 110.0 . .
C9E C8E H8E2 110.0 . .
H8E1 C8E H8E2 108.4 . .
C10E C9E C8E 110.7(6) . .
C10E C9E H9E1 109.5 . .
C8E C9E H9E1 109.5 . .
C10E C9E H9E2 109.5 . .
C8E C9E H9E2 109.5 . .
H9E1 C9E H9E2 108.1 . .
N5E C10E C9E 112.3(5) . .
N5E C10E H101 109.1 . .
C9E C10E H101 109.1 . .
N5E C10E H102 109.1 . .
C9E C10E H102 109.1 . .
H101 C10E H102 107.9 . .
H11W O1W H12W 108(4) . .
H21W O2W H22W 109(4) . .
O7W O5W O6W 44.4(15) . .
O7W O6W O6W 114(2) . 3
O7W O6W O5W 30.9(11) . .
O6W O6W O5W 116.2(11) 3 .
O5W O7W O6W 105(2) . .

loop_
_geom_bond_atom_site_label_1
_geom_bond_atom_site_label_2
_geom_bond_distance
_geom_bond_site_symmetry_2
O1A C1A 1.250(3) .
C1A O1A 1.250(3) 4_565
C1A C2A 1.509(7) .
C2A C3A 1.389(4) 4_565
C2A C3A 1.389(4) .
C3A N4A 1.363(4) .
C3A H3A 0.9500 .
N4A C5A 1.361(4) .
C5A C4A 1.361(4) 4_565
C5A N4A 1.361(4) 4_565
C5A C5A 1.478(9) 5_665
C6B1 N1B 1.330(3) .
C6B1 N1B 1.330(3) 4_565
C6B1 N5B1 1.340(3) .
N1B C2B1 1.451(3) .
N1B H1B 0.8800 .
C2B1 C3B1 1.512(4) .
C2B1 H2B1 0.9900 .
C2B1 H2B2 0.9900 .
C3B1 C4B1 1.509(4) .
C3B1 H3B1 0.9900 .
C3B1 H3B2 0.9900 .
C4B1 N5B1 1.467(3) .
C4B1 H4B1 0.9900 .
C4B1 H4B2 0.9900 .
N5B1 C4B1 1.467(3) 4_565
N1B1 C2B2 1.451(5) .
N1B1 H1B1 0.8800 .
C2B2 C3B2 1.508(5) .
C2B2 H2B3 0.9900 .
C2B2 H2B4 0.9900 .
C3B2 C4B2 1.503(5) .
C3B2 H3B3 0.9900 .
C3B2 H3B4 0.9900 .
C4B2 H4B3 0.9900 .
C4B2 H4B4 0.9900 .
O1C C1C 1.262(3) .
C1C O1C 1.262(3) 8
C1C C2C 1.494(6) .
C2C C3C 1.392(4) 8
C2C C3C 1.392(4) .
C3C H3C 0.9500 .
N4C C5C 1.362(4) .
C5C C4C 1.362(4) 8
C5C N4C 1.362(4) 8
C5C C5C 1.471(9) 5_565
C6D1 N1D 1.336(3) 8_655
C6D1 N1D 1.336(3) .
C6D1 N5D1 1.340(3) .
N1D C2D1 1.452(3) .
N1D H1D 0.8800 .
C2D1 C3D1 1.513(4) .
C2D1 H2D1 0.9900 .
C2D1 H2D2 0.9900 .
C3D1 C4D1 1.509(4) .
C3D1 H3D1 0.9900 .
C3D1 H3D2 0.9900 .
C4D1 N5D1 1.466(3) .
C4D1 H4D1 0.9900 .
C4D1 H4D2 0.9900 .
N5D1 C4D1 1.466(3) 8_655
N1D2 C2D2 1.448(5) .
N1D2 H1D2 0.8800 .
C2D2 C3D2 1.516(5) .
C2D2 H2D3 0.9900 .
C2D2 H2D4 0.9900 .
C3D2 C4D2 1.511(5) .
C3D2 H3D3 0.9900 .
C3D2 H3D4 0.9900 .
C4D2 H4D3 0.9900 .
C4D2 H4D4 0.9900 .
C6E N1E 1.339(4) .
C6E N5E 1.340(5) .
C6E N7E 1.340(4) .
N1E C2E 1.450(5) .
N1E H1E 0.8800 .
C2E C3E 1.514(5) .
C2E H2E1 0.9900 .
C2E H2E2 0.9900 .
C3E C4E 1.510(5) .
C3E H3E1 0.9900 .
C3E H3E2 0.9900 .
C4E N5E 1.466(5) .
C4E H4E1 0.9900 .
C4E H4E2 0.9900 .
N5E C10E 1.464(5) .
N7E C8E 1.451(5) .
N7E H7E 0.8800 .
C8E C9E 1.514(5) .
C8E H8E1 0.9900 .
C8E H8E2 0.9900 .
C9E C10E 1.507(5) .
C9E H9E1 0.9900 .
C9E H9E2 0.9900 .
C10E H101 0.9900 .
C10E H102 0.9900 .
O1W H11W 0.872(19) .
O1W H12W 0.836(19) .
O2W H21W 0.854(19) .
O2W H22W 0.844(19) .
O5W O7W 0.900(15) .
O5W O6W 1.70(3) .
O6W O7W 1.23(3) .
O6W O6W 1.25(6) 3

loop_
_geom_hbond_atom_site_label_D
_geom_hbond_atom_site_label_H
_geom_hbond_atom_site_label_A
_geom_hbond_distance_DH
_geom_hbond_distance_HA
_geom_hbond_distance_DA
_geom_hbond_angle_DHA
_geom_hbond_site_symmetry_A
N1B H1B O1A 0.88 1.93 2.799(5) 167.8 .
N1D H1D O1C 0.88 1.95 2.803(7) 163.5 6_646
O1W H11W O1A 0.872(19) 1.86(2) 2.728(4) 174(5) .
O1W H12W O4W 0.836(19) 2.05(4) 2.736(5) 139(5) .
O2W H21W O1C 0.854(19) 1.89(2) 2.740(4) 178(6) .
O2W H22W O3W 0.844(19) 2.03(4) 2.725(5) 140(5) .
